data_2216739
loop_
_publ_author_name
'Tan, Yu-Hui'
'Huang, Zhi-Qin'
'Chen, Shao-Hu'
'Xie, Xiao-Bin'
'Xia, Li-Bin'

_publ_section_title
<i>catena</i>-Poly[[tetraaquamanganese(II)]-\m-6,6'-dihydroxy-3,3'-diazenediyldibenzoato-\k^2^<i>O</i>:<i>O</i>']
_journal_coeditor_code RT2011
_journal_issue 12
_journal_name_full 'Acta Crystallographica Section E'
_journal_page_first m2948
_journal_page_last m2949
_journal_paper_doi 10.1107/S1600536807055717
_journal_volume 63
_journal_year 2007
_chemical_formula_iupac '[Mn (C14 H8 N2 O6) (H2 O1)4]'
_chemical_formula_moiety 'C14 H16 Mn N2 O10'
_chemical_formula_sum 'C14 H16 Mn N2 O10'
_chemical_formula_weight 427.23
_chemical_name_systematic
;
catena-Poly[[tetraaquamanganese(II)]-\m-6,6'-dihydroxy-3,3'-
diazenediyldibenzoato-\k^2^O:O']
;
_space_group_IT_number 14
_symmetry_cell_setting monoclinic
_symmetry_space_group_name_Hall '-P 2ybc'
_symmetry_space_group_name_H-M 'P 1 21/c 1'
_atom_sites_solution_hydrogens geom
_atom_sites_solution_primary direct
_atom_sites_solution_secondary difmap
_cell_angle_alpha 90.00
_cell_angle_beta 106.076(3)
_cell_angle_gamma 90.00
_cell_formula_units_Z 4
_cell_length_a 9.486(2)
_cell_length_b 11.490(3)
_cell_length_c 16.322(4)
_cell_measurement_reflns_used 935
_cell_measurement_temperature 293(2)
_cell_measurement_theta_max 26
_cell_measurement_theta_min 2.20
_cell_volume 1709.4(7)
_computing_cell_refinement 'SAINT (Bruker, 2000)'
_computing_data_collection 'SMART (Bruker, 2000)'
_computing_data_reduction 'SAINT (Bruker, 2000)'
_computing_molecular_graphics 'SHELXTL (Bruker, 2000)'
_computing_publication_material 'SHELXTL (Bruker, 2000)'
_computing_structure_refinement 'SHELXL97 (Sheldrick, 1997)'
_computing_structure_solution 'SHELXL97 (Sheldrick, 1997)'
_diffrn_ambient_temperature 293(2)
_diffrn_measured_fraction_theta_full 0.993
_diffrn_measured_fraction_theta_max 0.993
_diffrn_measurement_device_type 'Bruker SMART APEX CCD area-detector'
_diffrn_measurement_method '\f and \w'
_diffrn_radiation_monochromator graphite
_diffrn_radiation_source 'fine-focus sealed tube'
_diffrn_radiation_type MoK\a
_diffrn_radiation_wavelength 0.71073
_diffrn_reflns_av_R_equivalents 0.0187
_diffrn_reflns_av_sigmaI/netI 0.0209
_diffrn_reflns_limit_h_max 11
_diffrn_reflns_limit_h_min -11
_diffrn_reflns_limit_k_max 14
_diffrn_reflns_limit_k_min -13
_diffrn_reflns_limit_l_max 19
_diffrn_reflns_limit_l_min -20
_diffrn_reflns_number 8959
_diffrn_reflns_theta_full 26.00
_diffrn_reflns_theta_max 26.00
_diffrn_reflns_theta_min 2.20
_diffrn_standards_decay_% 0.03
_diffrn_standards_interval_count 150
_diffrn_standards_interval_time 10
_diffrn_standards_number 2807
_exptl_absorpt_coefficient_mu 0.832
_exptl_absorpt_correction_T_max 0.84
_exptl_absorpt_correction_T_min 0.80
_exptl_absorpt_correction_type multi-scan
_exptl_absorpt_process_details '(SADABS; Bruker, 2000)'
_exptl_crystal_colour red
_exptl_crystal_density_diffrn 1.660
_exptl_crystal_density_method 'not measured'
_exptl_crystal_description block
_exptl_crystal_F_000 876
_exptl_crystal_size_max 0.308
_exptl_crystal_size_mid 0.225
_exptl_crystal_size_min 0.214
_refine_diff_density_max 0.343
_refine_diff_density_min -0.373
_refine_ls_extinction_method none
_refine_ls_goodness_of_fit_ref 1.546
_refine_ls_hydrogen_treatment mixed
_refine_ls_matrix_type full
_refine_ls_number_parameters 284
_refine_ls_number_reflns 3341
_refine_ls_number_restraints 16
_refine_ls_restrained_S_all 1.542
_refine_ls_R_factor_all 0.0380
_refine_ls_R_factor_gt 0.0327
_refine_ls_shift/su_max 0.001
_refine_ls_shift/su_mean 0.000
_refine_ls_structure_factor_coef Fsqd
_refine_ls_weighting_details 'calc w = 1/[\s^2^(Fo^2^)+(0.0368P)^2^] where P=(Fo^2^+2Fc^2^)/3'
_refine_ls_weighting_scheme calc
_refine_ls_wR_factor_gt 0.1008
_refine_ls_wR_factor_ref 0.1022
_reflns_number_gt 2933
_reflns_number_total 3341
_reflns_threshold_expression I>2\s(I)
_cod_data_source_file rt2011.cif
_cod_data_source_block I
_cod_original_sg_symbol_H-M 'P 21/c'
_cod_database_code 2216739
_cod_database_fobs_code 2216739

loop_
_symmetry_equiv_pos_as_xyz
'x, y, z'
'-x, y+1/2, -z+1/2'
'-x, -y, -z'
'x, -y-1/2, z-1/2'

loop_
_atom_site_type_symbol
_atom_site_label
_atom_site_fract_x
_atom_site_fract_y
_atom_site_fract_z
_atom_site_U_iso_or_equiv
_atom_site_adp_type
_atom_site_calc_flag
_atom_site_refinement_flags
_atom_site_occupancy
Mn Mn1 0.71229(3) 0.36073(2) 0.210538(18) 0.03035(13) Uani d . 1
O O4W 0.84712(17) 0.45769(13) 0.31718(7) 0.0454(4) Uani d D 1
O O6 0.57181(16) 0.26262(12) 0.10622(9) 0.0378(3) Uani d . 1
N N2 0.09166(19) -0.14057(13) 0.00328(11) 0.0331(4) Uani d . 1
O O5 0.4699(2) 0.13827(14) 0.17648(10) 0.0518(5) Uani d . 1
O O4 -0.30717(19) -0.50644(14) -0.04431(10) 0.0503(4) Uani d . 1
N N1 0.12243(19) -0.10512(15) -0.06254(10) 0.0311(4) Uani d . 1
C C14 0.4863(2) 0.17786(17) 0.10958(12) 0.0322(4) Uani d . 1
O O3 0.5107(2) 0.25868(15) -0.05407(10) 0.0563(5) Uani d . 1
O O3W 0.88504(19) 0.23991(14) 0.21347(7) 0.0525(4) Uani d D 1
O O2W 0.6512(2) 0.25207(16) 0.30695(10) 0.0540(4) Uani d D 1
C C13 0.3039(2) 0.03679(17) 0.02394(13) 0.0299(4) Uani d . 1
C C12 -0.1180(2) -0.39112(18) 0.04972(13) 0.0333(4) Uani d . 1
C C11 0.4008(2) 0.12786(16) 0.02602(13) 0.0292(4) Uani d . 1
C C10 -0.0114(2) -0.23392(16) -0.01245(12) 0.0310(4) Uani d . 1
C C9 -0.2083(2) -0.41852(17) -0.03162(13) 0.0345(4) Uani d . 1
C C8 -0.1046(2) -0.26171(19) -0.09284(13) 0.0372(5) Uani d . 1
O O1W 0.5321(2) 0.47858(14) 0.20352(11) 0.0637(5) Uani d D 1
C C7 0.2227(2) -0.01053(16) -0.05305(12) 0.0309(4) Uani d . 1
C C6 -0.0207(2) -0.29866(18) 0.05741(12) 0.0362(5) Uani d . 1
C C5 0.4158(2) 0.17191(19) -0.05163(13) 0.0369(5) Uani d . 1
C C3 -0.2000(3) -0.35306(19) -0.10170(15) 0.0411(5) Uani d . 1
C C2 0.2400(3) 0.0341(2) -0.12885(14) 0.0412(5) Uani d . 1
C C1 0.3339(3) 0.1242(2) -0.12874(14) 0.0470(6) Uani d . 1
C C4 -0.1291(3) -0.45639(19) 0.12689(14) 0.0422(5) Uani d . 1
O O2 -0.22138(18) -0.53993(13) 0.11428(10) 0.0474(4) Uani d . 1
O O1 -0.0512(2) -0.42829(17) 0.19838(10) 0.0677(6) Uani d . 1
H H13A 0.301(2) 0.0110(17) 0.0730(14) 0.030(5) Uiso d . 1
H H8A -0.111(3) -0.2182(17) -0.1412(15) 0.036(6) Uiso d . 1
H H1A 0.336(3) 0.165(2) -0.1854(17) 0.047(6) Uiso d . 1
H H2A 0.178(4) 0.012(3) -0.178(2) 0.079(10) Uiso d . 1
H H5A -0.261(3) -0.3663(18) -0.1493(18) 0.042(7) Uiso d . 1
H H6A 0.0455(7) -0.2856(8) 0.11412(19) 0.062(8) Uiso d . 1
H H2WB 0.6323 0.2541 0.3549 0.055(8) Uiso d RD 1
H H4WB 0.9093 0.4932 0.2975 0.074(10) Uiso d RD 1
H H3A 0.5395(5) 0.2747(2) -0.00175(8) 0.058(8) Uiso d . 1
H H4WA 0.8832 0.4458 0.3703 0.085(11) Uiso d RD 1
H H3WB 0.8753 0.2116 0.1641 0.098(12) Uiso d RD 1
H H1WB 0.5363 0.5277 0.2431 0.075(10) Uiso d RD 1
H H3WA 0.9322 0.1924 0.2511 0.097(12) Uiso d RD 1
H H4A -0.2990(4) -0.5379(3) 0.00539(10) 0.061(8) Uiso d . 1
H H1WA 0.4804 0.5058 0.1563 0.086(11) Uiso d RD 1
H H2WA 0.5834 0.2157 0.2710 0.114(14) Uiso d RD 1

loop_
_atom_site_aniso_label
_atom_site_aniso_U_11
_atom_site_aniso_U_22
_atom_site_aniso_U_33
_atom_site_aniso_U_12
_atom_site_aniso_U_13
_atom_site_aniso_U_23
Mn1 0.0338(2) 0.03079(19) 0.02409(19) -0.00292(12) 0.00414(13) -0.00169(11)
O4W 0.0477(9) 0.0535(9) 0.0323(8) -0.0134(8) 0.0067(7) -0.0077(7)
O6 0.0439(8) 0.0385(8) 0.0290(7) -0.0167(7) 0.0068(6) -0.0067(6)
N2 0.0363(10) 0.0348(9) 0.0263(9) -0.0097(7) 0.0055(7) 0.0003(7)
O5 0.0692(12) 0.0565(10) 0.0254(8) -0.0264(8) 0.0061(8) 0.0029(7)
O4 0.0569(10) 0.0485(9) 0.0370(9) -0.0288(8) -0.0014(7) 0.0031(7)
N1 0.0334(9) 0.0325(8) 0.0268(8) -0.0077(7) 0.0071(7) -0.0021(7)
C14 0.0342(11) 0.0320(10) 0.0296(10) -0.0048(8) 0.0077(8) -0.0014(8)
O3 0.0746(12) 0.0654(10) 0.0304(8) -0.0439(9) 0.0168(8) -0.0058(7)
O3W 0.0617(11) 0.0620(10) 0.0317(8) 0.0259(9) 0.0098(7) -0.0018(8)
O2W 0.0654(11) 0.0650(10) 0.0335(9) -0.0240(9) 0.0169(8) -0.0025(8)
C13 0.0340(11) 0.0304(10) 0.0257(10) -0.0044(8) 0.0090(8) -0.0002(8)
C12 0.0350(11) 0.0325(10) 0.0298(11) -0.0088(8) 0.0047(8) 0.0017(8)
C11 0.0301(10) 0.0316(10) 0.0255(10) -0.0039(8) 0.0069(8) -0.0021(8)
C10 0.0328(10) 0.0314(9) 0.0286(10) -0.0076(8) 0.0078(8) -0.0003(8)
C9 0.0342(11) 0.0334(10) 0.0335(11) -0.0099(9) 0.0052(9) -0.0013(8)
C8 0.0374(11) 0.0445(12) 0.0273(10) -0.0089(9) 0.0051(9) 0.0056(9)
O1W 0.0627(12) 0.0665(11) 0.0470(10) 0.0277(10) -0.0096(9) -0.0223(9)
C7 0.0291(10) 0.0322(10) 0.0305(10) -0.0072(8) 0.0068(8) -0.0027(8)
C6 0.0403(11) 0.0402(11) 0.0240(10) -0.0123(9) 0.0020(8) 0.0015(8)
C5 0.0421(12) 0.0397(11) 0.0304(11) -0.0144(9) 0.0123(9) -0.0021(9)
C3 0.0440(13) 0.0483(13) 0.0245(10) -0.0154(10) -0.0014(10) -0.0002(9)
C2 0.0463(13) 0.0512(13) 0.0243(10) -0.0171(11) 0.0069(9) -0.0051(9)
C1 0.0579(15) 0.0576(14) 0.0259(11) -0.0252(12) 0.0126(10) -0.0005(10)
C4 0.0463(13) 0.0428(12) 0.0334(11) -0.0167(10) 0.0044(10) 0.0040(9)
O2 0.0531(10) 0.0464(9) 0.0375(8) -0.0238(8) 0.0039(7) 0.0087(7)
O1 0.0855(14) 0.0753(12) 0.0312(9) -0.0476(11) -0.0025(9) 0.0096(8)

loop_
_atom_type_symbol
_atom_type_description
_atom_type_scat_dispersion_real
_atom_type_scat_dispersion_imag
_atom_type_scat_source
C C 0.0033 0.0016 'International Tables Vol C Tables 4.2.6.8 and 6.1.1.4'
H H 0.0000 0.0000 'International Tables Vol C Tables 4.2.6.8 and 6.1.1.4'
N N 0.0061 0.0033 'International Tables Vol C Tables 4.2.6.8 and 6.1.1.4'
O O 0.0106 0.0060 'International Tables Vol C Tables 4.2.6.8 and 6.1.1.4'
Mn Mn 0.3368 0.7283 'International Tables Vol C Tables 4.2.6.8 and 6.1.1.4'

loop_
_geom_angle_atom_site_label_1
_geom_angle_atom_site_label_2
_geom_angle_atom_site_label_3
_geom_angle_site_symmetry_1
_geom_angle_site_symmetry_3
_geom_angle
_geom_angle_publ_flag
O3W Mn1 O1W . . 177.68(6) yes
O3W Mn1 O4W . . 92.16(6) yes
O1W Mn1 O4W . . 90.15(6) yes
O3W Mn1 O6 . . 88.88(6) yes
O1W Mn1 O6 . . 88.80(6) yes
O4W Mn1 O6 . . 178.02(5) yes
O3W Mn1 O2 . 1_665 89.06(7) yes
O1W Mn1 O2 . 1_665 90.90(8) yes
O4W Mn1 O2 . 1_665 94.95(6) yes
O6 Mn1 O2 . 1_665 86.75(6) yes
O3W Mn1 O2W . . 88.16(7) yes
O1W Mn1 O2W . . 91.84(8) yes
O4W Mn1 O2W . . 86.06(6) yes
O6 Mn1 O2W . . 92.30(6) yes
O2 Mn1 O2W 1_665 . 177.08(7) yes
Mn1 O4W H4WB . . 105.1 ?
Mn1 O4W H4WA . . 136.0 ?
H4WB O4W H4WA . . 109.7 ?
C14 O6 Mn1 . . 128.50(12) ?
N1 N2 C10 . . 113.58(15) ?
C9 O4 H4A . . 106.7(2) ?
N2 N1 C7 . . 117.43(15) ?
O5 C14 O6 . . 123.82(18) ?
O5 C14 C11 . . 119.81(17) ?
O6 C14 C11 . . 116.36(16) ?
C5 O3 H3A . . 99.4(4) ?
Mn1 O3W H3WB . . 110.2 ?
Mn1 O3W H3WA . . 132.8 ?
H3WB O3W H3WA . . 109.6 ?
Mn1 O2W H2WB . . 143.5 ?
Mn1 O2W H2WA . . 94.8 ?
H2WB O2W H2WA . . 109.7 ?
C11 C13 C7 . . 121.00(18) ?
C11 C13 H13A . . 115.6(14) ?
C7 C13 H13A . . 123.4(14) ?
C6 C12 C9 . . 118.27(18) ?
C6 C12 C4 . . 120.50(18) ?
C9 C12 C4 . . 121.20(18) ?
C13 C11 C5 . . 118.74(18) ?
C13 C11 C14 . . 120.05(17) ?
C5 C11 C14 . . 121.21(17) ?
C6 C10 C8 . . 118.78(17) ?
C6 C10 N2 . . 116.91(17) ?
C8 C10 N2 . . 124.29(17) ?
O4 C9 C3 . . 118.19(18) ?
O4 C9 C12 . . 121.86(18) ?
C3 C9 C12 . . 119.94(18) ?
C3 C8 C10 . . 120.11(19) ?
C3 C8 H8A . . 116.1(14) ?
C10 C8 H8A . . 123.6(14) ?
Mn1 O1W H1WB . . 120.4 ?
Mn1 O1W H1WA . . 121.9 ?
H1WB O1W H1WA . . 109.7 ?
C13 C7 C2 . . 119.17(18) ?
C13 C7 N1 . . 125.68(17) ?
C2 C7 N1 . . 115.13(17) ?
C10 C6 C12 . . 121.88(18) ?
C10 C6 H6A . . 121.9(3) ?
C12 C6 H6A . . 116.1(3) ?
O3 C5 C1 . . 118.21(18) ?
O3 C5 C11 . . 121.75(18) ?
C1 C5 C11 . . 120.03(18) ?
C8 C3 C9 . . 121.0(2) ?
C8 C3 H5A . . 120.1(16) ?
C9 C3 H5A . . 118.6(16) ?
C1 C2 C7 . . 121.1(2) ?
C1 C2 H2A . . 119(2) ?
C7 C2 H2A . . 119(2) ?
C2 C1 C5 . . 120.0(2) ?
C2 C1 H1A . . 120.7(14) ?
C5 C1 H1A . . 118.9(14) ?
O1 C4 O2 . . 123.5(2) ?
O1 C4 C12 . . 120.01(19) ?
O2 C4 C12 . . 116.53(18) ?
C4 O2 Mn1 . 1_445 126.99(14) ?

loop_
_geom_bond_atom_site_label_1
_geom_bond_atom_site_label_2
_geom_bond_site_symmetry_2
_geom_bond_distance
_geom_bond_publ_flag
Mn1 O3W . 2.1380(15) yes
Mn1 O1W . 2.1588(16) yes
Mn1 O4W . 2.1619(14) yes
Mn1 O6 . 2.1654(14) yes
Mn1 O2 1_665 2.1713(15) yes
Mn1 O2W . 2.2083(15) yes
O4W H4WB . 0.8501 ?
O4W H4WA . 0.8500 ?
O6 C14 . 1.278(2) ?
N2 N1 . 1.256(2) ?
N2 C10 . 1.426(2) ?
O5 C14 . 1.232(3) ?
O4 C9 . 1.355(2) ?
O4 H4A . 0.872(3) ?
N1 C7 . 1.424(2) ?
C14 C11 . 1.495(3) ?
O3 C5 . 1.351(2) ?
O3 H3A . 0.8418(19) ?
O3W H3WB . 0.8502 ?
O3W H3WA . 0.8502 ?
O2W H2WB . 0.8501 ?
O2W H2WA . 0.8500 ?
C13 C11 . 1.387(3) ?
C13 C7 . 1.390(3) ?
C13 H13A . 0.86(2) ?
C12 C6 . 1.390(3) ?
C12 C9 . 1.402(3) ?
C12 C4 . 1.495(3) ?
C11 C5 . 1.408(3) ?
C10 C6 . 1.384(3) ?
C10 C8 . 1.401(3) ?
C9 C3 . 1.389(3) ?
C8 C3 . 1.367(3) ?
C8 H8A . 0.92(2) ?
O1W H1WB . 0.8501 ?
O1W H1WA . 0.8500 ?
C7 C2 . 1.391(3) ?
C6 H6A . 0.975(4) ?
C5 C1 . 1.395(3) ?
C3 H5A . 0.84(3) ?
C2 C1 . 1.365(3) ?
C2 H2A . 0.90(3) ?
C1 H1A . 1.04(3) ?
C4 O1 . 1.239(3) ?
C4 O2 . 1.277(2) ?
O2 Mn1 1_445 2.1713(15) ?

loop_
_geom_hbond_atom_site_label_D
_geom_hbond_atom_site_label_H
_geom_hbond_atom_site_label_A
_geom_hbond_site_symmetry_A
_geom_hbond_distance_DH
_geom_hbond_distance_HA
_geom_hbond_distance_DA
_geom_hbond_angle_DHA
O4W H4WB O1 1_665 0.85 1.98 2.728(2) 147
O4W H4WA N2 2_655 0.85 2.24 3.043(2) 157
O3 H3A O6 1_555 0.84 1.71 2.519(2) 161
O3W H3WB N1 3_655 0.85 2.07 2.894(2) 165
O4 H4A O2 1_555 0.87 1.73 2.519(2) 150
O1W H1WB O5 2_655 0.85 1.84 2.688(2) 175
O3W H3WA O1 2_655 0.85 1.83 2.652(3) 161
O1W H1WA O4 3_555 0.85 2.09 2.887(3) 155
O2W H2WA O5 1_555 0.85 1.85 2.678(2) 165
